data_2201161
loop_
_publ_author_name
'M. Linh Tran'
'Paul V. Bernhardt'
'Ian R. Gentle'

_publ_section_title
;
 Bis(diethylenetriamine)mercury(II) bis(thiocyanate)
;
_journal_issue 4
_journal_name_full 'Acta Crystallographica Section E'
_journal_page_first m150
_journal_page_last m151
_journal_paper_doi 10.1107/S1600536802004701
_journal_volume 58
_journal_year 2002
_chemical_formula_iupac '[Hg (C4 H13 N3)2] (SCN)2'
_chemical_formula_moiety 'C8 H26 Hg1 N6 2+, 2C N S 1-'
_chemical_formula_structural 'C10 H26 HG S2 N8'
_chemical_formula_sum 'C10 H26 Hg N8 S2'
_chemical_formula_weight 523.1
_chemical_name_systematic
;
Bis(diethylenetriamine)mercury(II) thiocyanate
;
_space_group_IT_number 15
_symmetry_cell_setting monoclinic
_symmetry_space_group_name_Hall '-C 2yc'
_symmetry_space_group_name_H-M 'C 1 2/c 1'
_atom_sites_solution_hydrogens geom
_atom_sites_solution_primary direct
_atom_sites_solution_secondary difmap
_audit_conform_dict_name cif_core.dic
_audit_conform_dict_version 2.1
_audit_creation_method 'WinGX routine CIF_UPDATE'
_cell_angle_alpha 90
_cell_angle_beta 93.809(9)
_cell_angle_gamma 90
_cell_formula_units_Z 4
_cell_length_a 7.6710(7)
_cell_length_b 13.9712(6)
_cell_length_c 16.639(2)
_cell_measurement_reflns_used 25
_cell_measurement_temperature 130(2)
_cell_measurement_theta_max 14.302
_cell_measurement_theta_min 11.274
_cell_volume 1779.3(3)
_computing_cell_refinement 'CAD-4 EXPRESS'
_computing_data_collection 'CAD-4 EXPRESS (Enraf-Nonius, 1994)'
_computing_data_reduction 'XCAD4 (Harms & Wocadlo, 1995)'
_computing_molecular_graphics 'ORTEP-3 for Windows (Farrugia, 1997)'
_computing_publication_material 'WinGX (Farrugia, 1999)'
_computing_structure_refinement 'SHELXL97 (Sheldrick, 1997)'
_computing_structure_solution 'SHELXS86 (Sheldrick, 1985)'
_diffrn_ambient_temperature 130(2)
_diffrn_measured_fraction_theta_full 1
_diffrn_measured_fraction_theta_max 1
_diffrn_measurement_device '\k-geometry diffractometer'
_diffrn_measurement_device_type 'Enraf-Nonius TurboCAD-4'
_diffrn_measurement_method 'non-profiled \w'
_diffrn_radiation_monochromator graphite
_diffrn_radiation_type MoK\a
_diffrn_radiation_wavelength 0.71073
_diffrn_reflns_av_R_equivalents 0.0226
_diffrn_reflns_limit_h_max 9
_diffrn_reflns_limit_h_min 0
_diffrn_reflns_limit_k_max 16
_diffrn_reflns_limit_k_min 0
_diffrn_reflns_limit_l_max 19
_diffrn_reflns_limit_l_min -19
_diffrn_reflns_number 1690
_diffrn_reflns_theta_full 24.97
_diffrn_reflns_theta_max 24.97
_diffrn_reflns_theta_min 2.45
_diffrn_standards_decay_% 9
_diffrn_standards_interval_time 120
_diffrn_standards_number 3
_exptl_absorpt_coefficient_mu 8.892
_exptl_absorpt_correction_T_max 0.537
_exptl_absorpt_correction_T_min 0.089
_exptl_absorpt_correction_type psi-scan
_exptl_absorpt_process_details '(North et al., 1968)'
_exptl_crystal_colour colourless
_exptl_crystal_density_diffrn 1.953
_exptl_crystal_density_method 'not measured'
_exptl_crystal_description prism
_exptl_crystal_F_000 1016
_exptl_crystal_size_max 0.5
_exptl_crystal_size_mid 0.2
_exptl_crystal_size_min 0.07
_refine_diff_density_max 0.954
_refine_diff_density_min -1.42
_refine_ls_extinction_method none
_refine_ls_goodness_of_fit_ref 1.069
_refine_ls_hydrogen_treatment constr
_refine_ls_matrix_type full
_refine_ls_number_parameters 96
_refine_ls_number_reflns 1565
_refine_ls_number_restraints 0
_refine_ls_restrained_S_all 1.069
_refine_ls_R_factor_all 0.0213
_refine_ls_R_factor_gt 0.0192
_refine_ls_shift/su_max 0
_refine_ls_shift/su_mean 0
_refine_ls_structure_factor_coef Fsqd
_refine_ls_weighting_details 'calc w = 1/[\s^2^(Fo^2^)+(0.0341P)^2^+3.0573P] where P = (Fo^2^+2Fc^2^)/3'
_refine_ls_weighting_scheme calc
_refine_ls_wR_factor_gt 0.0483
_refine_ls_wR_factor_ref 0.0491
_reflns_number_gt 1485
_reflns_number_total 1565
_reflns_threshold_expression I>2\s(I)
_cod_data_source_file ob6118.cif
_cod_data_source_block I
_cod_original_sg_symbol_H-M 'C 2/c'
_cod_database_code 2201161
_cod_database_fobs_code 2201161

loop_
_symmetry_equiv_pos_as_xyz
'x, y, z'
'-x, y, -z+1/2'
'x+1/2, y+1/2, z'
'-x+1/2, y+1/2, -z+1/2'
'-x, -y, -z'
'x, -y, z-1/2'
'-x+1/2, -y+1/2, -z'
'x+1/2, -y+1/2, z-1/2'

loop_
_atom_site_label
_atom_site_fract_x
_atom_site_fract_y
_atom_site_fract_z
_atom_site_U_iso_or_equiv
_atom_site_adp_type
_atom_site_calc_flag
_atom_site_refinement_flags
_atom_site_occupancy
_atom_site_disorder_assembly
_atom_site_disorder_group
_atom_site_type_symbol
C1 0.3605(5) 0.0453(3) 0.0868(2) 0.0201(8) Uani d . 1 . . C
H1A 0.2800 0.0012 0.0561 0.024 Uiso calc R 1 . . H
H1B 0.4802 0.0334 0.0703 0.024 Uiso calc R 1 . . H
C2 0.3091(5) 0.1477(3) 0.0674(3) 0.0220(9) Uani d . 1 . . C
H2A 0.3141 0.1587 0.0088 0.026 Uiso calc R 1 . . H
H2B 0.1872 0.1584 0.0815 0.026 Uiso calc R 1 . . H
C3 0.5880(5) 0.2367(3) 0.0747(2) 0.0228(8) Uani d . 1 . . C
H3A 0.5649 0.2785 0.0272 0.027 Uiso calc R 1 . . H
H3B 0.6396 0.1762 0.0564 0.027 Uiso calc R 1 . . H
C4 0.7150(5) 0.2855(3) 0.1351(3) 0.0252(9) Uani d . 1 . . C
H4A 0.8237 0.3014 0.1091 0.03 Uiso calc R 1 . . H
H4B 0.6632 0.3459 0.1534 0.03 Uiso calc R 1 . . H
C5 0.7667(5) -0.0621(3) 0.1500(2) 0.0247(9) Uani d . 1 . . C
N1 0.3541(4) 0.0261(2) 0.17350(19) 0.0181(7) Uani d . 1 . . N
H1C 0.4072 -0.0315 0.1859 0.022 Uiso calc R 1 . . H
H1D 0.2397 0.0223 0.1865 0.022 Uiso calc R 1 . . H
N2 0.4243(4) 0.2164(2) 0.1116(2) 0.0196(7) Uani d . 1 . . N
H2 0.3639 0.2736 0.1164 0.024 Uiso calc R 1 . . H
N3 0.7566(4) 0.2229(2) 0.2049(2) 0.0225(7) Uani d . 1 . . N
H3C 0.8107 0.2581 0.2461 0.027 Uiso calc R 1 . . H
H3D 0.8327 0.1758 0.1909 0.027 Uiso calc R 1 . . H
N4 0.6682(5) -0.1178(3) 0.1709(2) 0.0312(8) Uani d . 1 . . N
S1 0.90594(14) 0.01518(9) 0.11620(8) 0.0338(3) Uani d . 1 . . S
Hg1 0.5 0.151351(13) 0.25 0.01504(9) Uani d S 1 . . Hg

loop_
_atom_site_aniso_label
_atom_site_aniso_U_11
_atom_site_aniso_U_22
_atom_site_aniso_U_33
_atom_site_aniso_U_12
_atom_site_aniso_U_13
_atom_site_aniso_U_23
C1 0.0225(19) 0.0189(19) 0.0182(19) -0.0024(16) -0.0041(15) -0.0038(17)
C2 0.021(2) 0.025(2) 0.019(2) 0.0006(16) -0.0062(16) 0.0043(16)
C3 0.027(2) 0.023(2) 0.019(2) -0.0002(16) 0.0033(16) 0.0031(17)
C4 0.030(2) 0.021(2) 0.026(2) -0.0085(17) 0.0089(17) 0.0011(17)
C5 0.028(2) 0.026(2) 0.020(2) 0.0153(18) -0.0034(16) -0.0015(17)
N1 0.0189(15) 0.0168(17) 0.0180(17) -0.0006(12) -0.0043(13) 0.0014(13)
N2 0.0210(16) 0.0151(15) 0.0229(17) 0.0039(13) 0.0025(13) -0.0010(14)
N3 0.0195(17) 0.0244(18) 0.0234(18) -0.0035(13) -0.0002(13) -0.0034(15)
N4 0.034(2) 0.0259(19) 0.033(2) 0.0119(18) 0.0025(17) 0.0023(17)
S1 0.0237(5) 0.0375(6) 0.0396(7) 0.0036(5) -0.0011(5) -0.0021(5)
Hg1 0.01616(12) 0.01564(12) 0.01302(12) 0 -0.00128(7) 0

loop_
_atom_type_symbol
_atom_type_description
_atom_type_scat_dispersion_real
_atom_type_scat_dispersion_imag
_atom_type_scat_source
C C 0.0033 0.0016 'International Tables Vol C Tables 4.2.6.8 and 6.1.1.4'
H H 0 0 'International Tables Vol C Tables 4.2.6.8 and 6.1.1.4'
N N 0.0061 0.0033 'International Tables Vol C Tables 4.2.6.8 and 6.1.1.4'
S S 0.1246 0.1234 'International Tables Vol C Tables 4.2.6.8 and 6.1.1.4'
Hg Hg -2.3894 9.2266 'International Tables Vol C Tables 4.2.6.8 and 6.1.1.4'

loop_
_geom_angle_atom_site_label_1
_geom_angle_atom_site_label_2
_geom_angle_atom_site_label_3
_geom_angle_site_symmetry_1
_geom_angle_site_symmetry_3
_geom_angle
_geom_angle_publ_flag
N1 C1 C2 . . 110.9(3) ?
N1 C1 H1A . . 109.5 ?
C2 C1 H1A . . 109.5 ?
N1 C1 H1B . . 109.5 ?
C2 C1 H1B . . 109.5 ?
H1A C1 H1B . . 108.1 ?
N2 C2 C1 . . 111.8(3) ?
N2 C2 H2A . . 109.3 ?
C1 C2 H2A . . 109.3 ?
N2 C2 H2B . . 109.3 ?
C1 C2 H2B . . 109.3 ?
H2A C2 H2B . . 107.9 ?
N2 C3 C4 . . 110.0(3) ?
N2 C3 H3A . . 109.7 ?
C4 C3 H3A . . 109.7 ?
N2 C3 H3B . . 109.7 ?
C4 C3 H3B . . 109.7 ?
H3A C3 H3B . . 108.2 ?
N3 C4 C3 . . 110.6(3) ?
N3 C4 H4A . . 109.5 ?
C3 C4 H4A . . 109.5 ?
N3 C4 H4B . . 109.5 ?
C3 C4 H4B . . 109.5 ?
H4A C4 H4B . . 108.1 ?
N4 C5 S1 . . 177.5(4) ?
C1 N1 Hg1 . . 110.1(2) ?
C1 N1 H1C . . 109.6 ?
Hg1 N1 H1C . . 109.6 ?
C1 N1 H1D . . 109.6 ?
Hg1 N1 H1D . . 109.6 ?
H1C N1 H1D . . 108.2 ?
C3 N2 C2 . . 115.0(3) ?
C3 N2 Hg1 . . 107.6(2) ?
C2 N2 Hg1 . . 108.5(2) ?
C3 N2 H2 . . 108.5 ?
C2 N2 H2 . . 108.5 ?
Hg1 N2 H2 . . 108.5 ?
C4 N3 Hg1 . . 111.0(2) ?
C4 N3 H3C . . 109.4 ?
Hg1 N3 H3C . . 109.4 ?
C4 N3 H3D . . 109.4 ?
Hg1 N3 H3D . . 109.4 ?
H3C N3 H3D . . 108.0 ?
N3 Hg1 N3 . 2_655 130.19(17) yes
N3 Hg1 N1 . . 120.47(11) yes
N3 Hg1 N1 2_655 . 96.18(11) yes
N3 Hg1 N1 . 2_655 96.18(11) ?
N3 Hg1 N1 2_655 2_655 120.47(11) ?
N1 Hg1 N1 . 2_655 86.24(15) yes
N3 Hg1 N2 . 2_655 89.52(11) yes
N3 Hg1 N2 2_655 2_655 72.74(11) ?
N1 Hg1 N2 . 2_655 145.46(11) yes
N1 Hg1 N2 2_655 2_655 72.85(11) ?
N3 Hg1 N2 . . 72.74(11) yes
N3 Hg1 N2 2_655 . 89.52(11) ?
N1 Hg1 N2 . . 72.85(11) yes
N1 Hg1 N2 2_655 . 145.46(11) ?
N2 Hg1 N2 2_655 . 137.52(15) yes

loop_
_geom_bond_atom_site_label_1
_geom_bond_atom_site_label_2
_geom_bond_site_symmetry_2
_geom_bond_distance
_geom_bond_publ_flag
C1 N1 . 1.471(5) ?
C1 C2 . 1.513(5) ?
C1 H1A . 0.9900 ?
C1 H1B . 0.9900 ?
C2 N2 . 1.468(5) ?
C2 H2A . 0.9900 ?
C2 H2B . 0.9900 ?
C3 N2 . 1.461(5) ?
C3 C4 . 1.514(6) ?
C3 H3A . 0.9900 ?
C3 H3B . 0.9900 ?
C4 N3 . 1.472(5) ?
C4 H4A . 0.9900 ?
C4 H4B . 0.9900 ?
C5 N4 . 1.154(6) ?
C5 S1 . 1.644(5) ?
N1 Hg1 . 2.396(3) yes
N1 H1C . 0.9200 ?
N1 H1D . 0.9200 ?
N2 Hg1 . 2.508(3) yes
N2 H2 . 0.9300 ?
N3 Hg1 . 2.373(3) yes
N3 H3C . 0.9200 ?
N3 H3D . 0.9200 ?
Hg1 N3 2_655 2.373(3) ?
Hg1 N1 2_655 2.396(3) ?
Hg1 N2 2_655 2.508(3) ?
